data_2241858
loop_
_publ_author_name
'Mohamad, Rapidah'
'Awang, Normah'
'Kamaludin, Nurul Farahana'
'Jotani, Mukesh M.'
'Tiekink, Edward R. T.'

_publ_section_title
;
 [<i>N</i>-Benzyl-<i>N</i>-(2-phenylethyl)dithiocarbamato-\k^2^<i>S</i>,<i>S</i>']triphenyltin(IV)
 and
 [bis(2-methoxyethyl)dithiocarbamato-\k^2^<i>S</i>,<i>S</i>']triphenyltin(IV):
 crystal structures and Hirshfeld surface analysis
;
_journal_coeditor_code HB7618
_journal_issue 10
_journal_name_full 'Acta Crystallographica Section E'
_journal_page_first 1480
_journal_page_last 1487
_journal_paper_doi 10.1107/S2056989016014985
_journal_volume 72
_journal_year 2016
_chemical_formula_iupac '[Sn (C6 H5)3 (C7 H14 N O2 S2)]'
_chemical_formula_moiety 'C25 H29 N O2 S2 Sn'
_chemical_formula_sum 'C25 H29 N O2 S2 Sn'
_chemical_formula_weight 558.35
_chemical_name_systematic
;
[Bis(2-methoxyethyl)dithiocarbamato-\k^2^<i>S</i>,<i>S</i>']triphenyltin(IV)
;
_space_group_crystal_system triclinic
_space_group_IT_number 2
_space_group_name_Hall '-P 1'
_space_group_name_H-M_alt 'P -1'
_symmetry_space_group_name_Hall '-P 1'
_symmetry_space_group_name_H-M 'P -1'
_atom_sites_solution_hydrogens geom
_audit_creation_method SHELXL-2014/7
_cell_angle_alpha 95.092(2)
_cell_angle_beta 99.467(2)
_cell_angle_gamma 105.841(2)
_cell_formula_units_Z 2
_cell_length_a 9.6703(2)
_cell_length_b 9.8015(2)
_cell_length_c 13.8515(3)
_cell_measurement_reflns_used 22178
_cell_measurement_temperature 147(2)
_cell_measurement_theta_max 31.4040
_cell_measurement_theta_min 3.5390
_cell_volume 1233.41(5)
_computing_cell_refinement
;
CrysAlis PRO (Agilent, 2015)
;
_computing_data_collection
;
CrysAlis PRO (Agilent, 2015)
;
_computing_data_reduction
;
CrysAlis PRO (Agilent, 2015)
;
_computing_molecular_graphics
;
ORTEP-3 for Windows (Farrugia, 2012) and DIAMOND (Brandenburg,
2006)
;
_computing_publication_material
;
publCIF (Westrip, 2010)
;
_computing_structure_refinement
;
SHELXL2014 (Sheldrick, 2015)
;
_computing_structure_solution
;
SHELXS97 (Sheldrick, 2008)
;
_diffrn_ambient_temperature 147(2)
_diffrn_detector_area_resol_mean 10.4041
_diffrn_measured_fraction_theta_full 0.998
_diffrn_measured_fraction_theta_max 0.931
_diffrn_measurement_device_type 'Agilent Technologies SuperNova Dual diffractometer with an Atlas detector'
_diffrn_measurement_method '\w scan'
_diffrn_radiation_monochromator Mirror
_diffrn_radiation_source 'SuperNova (Mo) X-ray Source'
_diffrn_radiation_type MoK\a
_diffrn_radiation_wavelength 0.71073
_diffrn_reflns_av_R_equivalents 0.0348
_diffrn_reflns_limit_h_max 14
_diffrn_reflns_limit_h_min -14
_diffrn_reflns_limit_k_max 14
_diffrn_reflns_limit_k_min -14
_diffrn_reflns_limit_l_max 20
_diffrn_reflns_limit_l_min -20
_diffrn_reflns_number 35286
_diffrn_reflns_theta_full 25.242
_diffrn_reflns_theta_max 31.715
_diffrn_reflns_theta_min 3.378
_exptl_absorpt_coefficient_mu 1.227
_exptl_absorpt_correction_T_max 1.00000
_exptl_absorpt_correction_T_min 0.72147
_exptl_absorpt_correction_type multi-scan
_exptl_absorpt_process_details
;
(CrysAlis PRO; Agilent, 2015)
;
_exptl_crystal_colour colourless
_exptl_crystal_density_diffrn 1.503
_exptl_crystal_description slab
_exptl_crystal_F_000 568
_exptl_crystal_size_max 0.50
_exptl_crystal_size_mid 0.50
_exptl_crystal_size_min 0.20
_refine_diff_density_max 0.551
_refine_diff_density_min -0.609
_refine_ls_extinction_method none
_refine_ls_goodness_of_fit_ref 1.030
_refine_ls_hydrogen_treatment constr
_refine_ls_matrix_type full
_refine_ls_number_parameters 290
_refine_ls_number_reflns 7773
_refine_ls_number_restraints 18
_refine_ls_restrained_S_all 1.063
_refine_ls_R_factor_all 0.0270
_refine_ls_R_factor_gt 0.0234
_refine_ls_shift/su_max 0.001
_refine_ls_shift/su_mean 0.000
_refine_ls_structure_factor_coef Fsqd
_refine_ls_weighting_details 'w=1/[\s^2^(Fo^2^)+(0.0258P)^2^+0.4182P] where P=(Fo^2^+2Fc^2^)/3'
_refine_ls_weighting_scheme calc
_refine_ls_wR_factor_gt 0.0543
_refine_ls_wR_factor_ref 0.0561
_reflns_number_gt 7157
_reflns_number_total 7773
_reflns_threshold_expression 'I > 2\s(I)'
_cod_data_source_file hb7618sup1.cif
_cod_data_source_block II
_cod_database_code 2241858
_shelx_space_group_comment
;
The symmetry employed for this shelxl refinement is uniquely defined
by the following loop, which should always be used as a source of
symmetry information in preference to the above space-group names.
They are only intended as comments.
;
_shelx_estimated_absorpt_t_min 0.579
_shelx_estimated_absorpt_t_max 0.791

loop_
_space_group_symop_operation_xyz
'x, y, z'
'-x, -y, -z'

loop_
_atom_site_type_symbol
_atom_site_label
_atom_site_fract_x
_atom_site_fract_y
_atom_site_fract_z
_atom_site_U_iso_or_equiv
_atom_site_adp_type
_atom_site_calc_flag
_atom_site_occupancy
_atom_site_disorder_assembly
_atom_site_disorder_group
Sn Sn 0.39512(2) 0.60246(2) 0.81652(2) 0.01772(3) Uani d 1 . .
S S1 0.25030(4) 0.72645(4) 0.71341(3) 0.02167(7) Uani d 1 . .
S S2 0.40147(5) 0.56965(4) 0.59282(3) 0.02642(8) Uani d 1 . .
O O1 0.32503(13) 0.89169(13) 0.37430(9) 0.0305(3) Uani d 1 . .
C C1 0.28578(16) 0.66905(15) 0.59818(10) 0.0193(3) Uani d 1 . .
C C2 0.23365(17) 0.66021(16) 0.41897(11) 0.0232(3) Uani d 1 . .
H H2A 0.1416 0.6499 0.3716 0.028 Uiso calc 1 A 1
H H2B 0.2501 0.5648 0.4179 0.028 Uiso calc 1 A 1
C C3 0.35905(18) 0.76178(17) 0.38579(12) 0.0260(3) Uani d 1 . .
H H3A 0.4505 0.7801 0.4356 0.031 Uiso calc 1 . .
H H3B 0.3740 0.7191 0.3223 0.031 Uiso calc 1 . .
C C4 0.4413(2) 0.9955(2) 0.34738(15) 0.0396(4) Uani d 1 . .
H H4A 0.5295 1.0166 0.3991 0.059 Uiso calc 1 . .
H H4B 0.4133 1.0834 0.3397 0.059 Uiso calc 1 . .
H H4C 0.4612 0.9581 0.2848 0.059 Uiso calc 1 . .
N N1 0.21672(13) 0.70856(13) 0.51881(9) 0.0192(2) Uani d 0.569(2) B 1
C C5 0.12069(19) 0.8002(2) 0.52550(12) 0.0312(4) Uani d 0.569(2) B 1
H H5A 0.1610 0.8662 0.5884 0.037 Uiso calc 0.569(2) B 1
H H5B 0.1316 0.8599 0.4716 0.037 Uiso calc 0.569(2) B 1
C C6 -0.0309(3) 0.7431(3) 0.5215(2) 0.0246(5) Uani d 0.569(2) B 1
H H6A -0.0480 0.6835 0.5749 0.030 Uiso calc 0.569(2) B 1
H H6B -0.0783 0.6824 0.4572 0.030 Uiso calc 0.569(2) B 1
O O2 -0.0900(2) 0.8591(3) 0.53320(18) 0.0365(4) Uani d 0.569(2) B 1
C C7 -0.2292(3) 0.8147(2) 0.50101(19) 0.0547(6) Uani d 0.569(2) B 1
H H7A -0.2693 0.8963 0.5028 0.082 Uiso calc 0.569(2) B 1
H H7B -0.2748 0.7471 0.5428 0.082 Uiso calc 0.569(2) B 1
H H7C -0.2499 0.7667 0.4329 0.082 Uiso calc 0.569(2) B 1
N N1' 0.21672(13) 0.70856(13) 0.51881(9) 0.0192(2) Uani d 0.431(2) B 2
C C5' 0.12069(19) 0.8002(2) 0.52550(12) 0.0312(4) Uani d 0.431(2) B 2
H H5C 0.1118 0.8508 0.4671 0.037 Uiso calc 0.431(2) B 2
H H5D 0.1553 0.8710 0.5863 0.037 Uiso calc 0.431(2) B 2
C C6' -0.0389(4) 0.6765(4) 0.5286(3) 0.0246(5) Uani d 0.431(2) B 2
H H6C -0.0856 0.6263 0.4611 0.030 Uiso calc 0.431(2) B 2
H H6D -0.0192 0.6046 0.5706 0.030 Uiso calc 0.431(2) B 2
O O2' -0.1349(3) 0.7437(3) 0.5672(2) 0.0365(4) Uani d 0.431(2) B 2
C C7' -0.2292(3) 0.8147(2) 0.50101(19) 0.0547(6) Uani d 0.431(2) B 2
H H7D -0.1720 0.8653 0.4560 0.082 Uiso calc 0.431(2) B 2
H H7E -0.2602 0.8830 0.5422 0.082 Uiso calc 0.431(2) B 2
H H7F -0.3159 0.7412 0.4625 0.082 Uiso calc 0.431(2) B 2
C C8 0.29263(16) 0.37698(15) 0.78961(10) 0.0188(3) Uani d 1 . .
C C9 0.14085(17) 0.32430(17) 0.75699(11) 0.0238(3) Uani d 1 . .
H H9 0.0851 0.3895 0.7456 0.029 Uiso calc 1 . .
C C10 0.07039(18) 0.17834(18) 0.74106(12) 0.0278(3) Uani d 1 . .
H H10 -0.0327 0.1440 0.7177 0.033 Uiso calc 1 . .
C C11 0.1507(2) 0.08271(17) 0.75925(12) 0.0292(3) Uani d 1 . .
H H11 0.1028 -0.0174 0.7484 0.035 Uiso calc 1 . .
C C12 0.3002(2) 0.13313(17) 0.79310(13) 0.0294(3) Uani d 1 . .
H H12 0.3548 0.0674 0.8064 0.035 Uiso calc 1 . .
C C13 0.37211(17) 0.27965(16) 0.80794(11) 0.0236(3) Uani d 1 . .
H H13 0.4753 0.3132 0.8306 0.028 Uiso calc 1 . .
C C14 0.32522(16) 0.67665(15) 0.94660(10) 0.0194(3) Uani d 1 . .
C C15 0.23729(18) 0.57911(17) 0.99534(12) 0.0259(3) Uani d 1 . .
H H15 0.2122 0.4795 0.9727 0.031 Uiso calc 1 . .
C C16 0.1859(2) 0.6256(2) 1.07644(13) 0.0328(4) Uani d 1 . .
H H16 0.1258 0.5579 1.1086 0.039 Uiso calc 1 . .
C C17 0.22211(19) 0.7699(2) 1.11016(12) 0.0321(4) Uani d 1 . .
H H17 0.1880 0.8017 1.1661 0.038 Uiso calc 1 . .
C C18 0.30798(19) 0.86851(18) 1.06277(12) 0.0287(3) Uani d 1 . .
H H18 0.3324 0.9680 1.0859 0.034 Uiso calc 1 . .
C C19 0.35860(17) 0.82221(16) 0.98128(11) 0.0233(3) Uani d 1 . .
H H19 0.4168 0.8907 0.9487 0.028 Uiso calc 1 . .
C C20 0.62870(16) 0.68280(16) 0.84325(11) 0.0214(3) Uani d 1 . .
C C21 0.71474(19) 0.6659(2) 0.77435(13) 0.0339(4) Uani d 1 . .
H H21 0.6690 0.6197 0.7092 0.041 Uiso calc 1 . .
C C22 0.8665(2) 0.7157(3) 0.79983(15) 0.0433(5) Uani d 1 . .
H H22 0.9237 0.7029 0.7521 0.052 Uiso calc 1 . .
C C23 0.93509(19) 0.7839(2) 0.89410(14) 0.0373(4) Uani d 1 . .
H H23 1.0390 0.8178 0.9112 0.045 Uiso calc 1 . .
C C24 0.85144(19) 0.80232(19) 0.96333(13) 0.0316(4) Uani d 1 . .
H H24 0.8978 0.8494 1.0282 0.038 Uiso calc 1 . .
C C25 0.69961(17) 0.75194(17) 0.93803(12) 0.0246(3) Uani d 1 . .
H H25 0.6430 0.7648 0.9861 0.029 Uiso calc 1 . .

loop_
_atom_site_aniso_label
_atom_site_aniso_U_11
_atom_site_aniso_U_22
_atom_site_aniso_U_33
_atom_site_aniso_U_12
_atom_site_aniso_U_13
_atom_site_aniso_U_23
Sn 0.01785(5) 0.01692(5) 0.01786(5) 0.00513(4) 0.00269(3) 0.00099(3)
S1 0.02585(18) 0.02457(17) 0.01802(16) 0.01231(14) 0.00542(13) 0.00314(13)
S2 0.0303(2) 0.02931(19) 0.02422(18) 0.01682(16) 0.00519(15) 0.00213(14)
O1 0.0326(6) 0.0268(6) 0.0351(6) 0.0064(5) 0.0169(5) 0.0082(5)
C1 0.0189(7) 0.0177(6) 0.0196(7) 0.0029(5) 0.0037(5) 0.0009(5)
C2 0.0262(7) 0.0245(7) 0.0168(7) 0.0056(6) 0.0029(5) 0.0002(5)
C3 0.0256(8) 0.0318(8) 0.0222(7) 0.0092(6) 0.0080(6) 0.0036(6)
C4 0.0422(11) 0.0335(9) 0.0382(10) -0.0034(8) 0.0184(8) 0.0051(8)
N1 0.0194(6) 0.0211(6) 0.0174(6) 0.0059(5) 0.0041(4) 0.0027(4)
C5 0.0347(9) 0.0456(10) 0.0231(8) 0.0263(8) 0.0067(6) 0.0086(7)
C6 0.0210(9) 0.0262(14) 0.0283(10) 0.0093(12) 0.0059(7) 0.0029(12)
O2 0.0243(9) 0.0392(9) 0.0445(11) 0.0119(8) 0.0048(7) -0.0067(8)
C7 0.0675(16) 0.0340(11) 0.0552(14) 0.0097(10) 0.0002(11) 0.0056(10)
N1' 0.0194(6) 0.0211(6) 0.0174(6) 0.0059(5) 0.0041(4) 0.0027(4)
C5' 0.0347(9) 0.0456(10) 0.0231(8) 0.0263(8) 0.0067(6) 0.0086(7)
C6' 0.0210(9) 0.0262(14) 0.0283(10) 0.0093(12) 0.0059(7) 0.0029(12)
O2' 0.0243(9) 0.0392(9) 0.0445(11) 0.0119(8) 0.0048(7) -0.0067(8)
C7' 0.0675(16) 0.0340(11) 0.0552(14) 0.0097(10) 0.0002(11) 0.0056(10)
C8 0.0220(7) 0.0188(6) 0.0155(6) 0.0062(5) 0.0038(5) 0.0006(5)
C9 0.0216(7) 0.0254(7) 0.0231(7) 0.0065(6) 0.0027(5) 0.0006(6)
C10 0.0235(8) 0.0290(8) 0.0254(8) 0.0000(6) 0.0058(6) -0.0021(6)
C11 0.0390(9) 0.0193(7) 0.0273(8) 0.0025(6) 0.0133(7) -0.0003(6)
C12 0.0383(9) 0.0221(7) 0.0330(9) 0.0139(7) 0.0127(7) 0.0049(6)
C13 0.0242(7) 0.0239(7) 0.0240(7) 0.0094(6) 0.0050(6) 0.0026(6)
C14 0.0196(7) 0.0205(6) 0.0177(6) 0.0060(5) 0.0028(5) 0.0024(5)
C15 0.0294(8) 0.0217(7) 0.0246(7) 0.0037(6) 0.0052(6) 0.0050(6)
C16 0.0325(9) 0.0393(9) 0.0264(8) 0.0049(7) 0.0126(7) 0.0096(7)
C17 0.0299(9) 0.0455(10) 0.0225(8) 0.0127(7) 0.0094(6) 0.0002(7)
C18 0.0330(9) 0.0273(8) 0.0258(8) 0.0109(7) 0.0056(6) -0.0037(6)
C19 0.0247(7) 0.0208(7) 0.0231(7) 0.0043(6) 0.0064(6) 0.0016(5)
C20 0.0197(7) 0.0213(7) 0.0225(7) 0.0054(5) 0.0029(5) 0.0040(5)
C21 0.0242(8) 0.0519(11) 0.0231(8) 0.0089(7) 0.0044(6) -0.0002(7)
C22 0.0242(9) 0.0731(15) 0.0324(10) 0.0107(9) 0.0105(7) 0.0088(9)
C23 0.0192(8) 0.0489(11) 0.0381(10) 0.0011(7) 0.0017(7) 0.0124(8)
C24 0.0270(8) 0.0325(8) 0.0289(8) 0.0040(7) -0.0039(6) 0.0029(7)
C25 0.0257(8) 0.0251(7) 0.0223(7) 0.0076(6) 0.0029(6) 0.0034(6)

loop_
_atom_type_symbol
_atom_type_description
_atom_type_scat_dispersion_real
_atom_type_scat_dispersion_imag
_atom_type_scat_source
C C 0.0030 0.0020 'International Tables Vol C Tables 4.2.6.8 and 6.1.1.4'
H H 0.0000 0.0000 'International Tables Vol C Tables 4.2.6.8 and 6.1.1.4'
N N 0.0060 0.0030 'International Tables Vol C Tables 4.2.6.8 and 6.1.1.4'
O O 0.0110 0.0060 'International Tables Vol C Tables 4.2.6.8 and 6.1.1.4'
S S 0.1250 0.1230 'International Tables Vol C Tables 4.2.6.8 and 6.1.1.4'
Sn Sn -0.6540 1.4250 'International Tables Vol C Tables 4.2.6.8 and 6.1.1.4'

loop_
_geom_angle_atom_site_label_1
_geom_angle_atom_site_label_2
_geom_angle_atom_site_label_3
_geom_angle
C8 Sn C20 119.54(5)
C8 Sn C14 104.97(5)
C20 Sn C14 107.25(6)
C8 Sn S1 110.54(4)
C20 Sn S1 118.49(4)
C14 Sn S1 90.94(4)
C8 Sn S2 84.48(4)
C20 Sn S2 87.42(4)
C14 Sn S2 154.45(4)
S1 Sn S2 63.534(11)
C1 S1 Sn 97.95(5)
C1 S2 Sn 78.60(5)
C3 O1 C4 111.94(14)
N1' C1 S2 123.54(11)
N1 C1 S2 123.54(11)
N1' C1 S1 116.67(10)
N1 C1 S1 116.67(10)
S2 C1 S1 119.79(9)
N1' C2 C3 112.94(12)
N1 C2 C3 112.94(12)
N1 C2 H2A 109.0
C3 C2 H2A 109.0
N1 C2 H2B 109.0
C3 C2 H2B 109.0
H2A C2 H2B 107.8
O1 C3 C2 108.64(13)
O1 C3 H3A 110.0
C2 C3 H3A 110.0
O1 C3 H3B 110.0
C2 C3 H3B 110.0
H3A C3 H3B 108.3
O1 C4 H4A 109.5
O1 C4 H4B 109.5
H4A C4 H4B 109.5
O1 C4 H4C 109.5
H4A C4 H4C 109.5
H4B C4 H4C 109.5
C1 N1 C5 122.66(12)
C1 N1 C2 120.73(12)
C5 N1 C2 116.61(12)
C6 C5 N1 122.02(19)
C6 C5 H5A 106.8
N1 C5 H5A 106.8
C6 C5 H5B 106.8
N1 C5 H5B 106.8
H5A C5 H5B 106.7
C5 C6 O2 107.8(2)
C5 C6 H6A 110.1
O2 C6 H6A 110.1
C5 C6 H6B 110.1
O2 C6 H6B 110.1
H6A C6 H6B 108.5
C7 O2 C6 109.2(2)
O2 C7 H7A 109.5
O2 C7 H7B 109.5
H7A C7 H7B 109.5
O2 C7 H7C 109.5
H7A C7 H7C 109.5
H7B C7 H7C 109.5
C1 N1' C5' 122.66(12)
C1 N1' C2 120.73(12)
C5' N1' C2 116.61(12)
N1' C5' C6' 100.59(18)
N1' C5' H5C 111.7
C6' C5' H5C 111.7
N1' C5' H5D 111.7
C6' C5' H5D 111.7
H5C C5' H5D 109.4
O2' C6' C5' 110.1(3)
O2' C6' H6C 109.6
C5' C6' H6C 109.6
O2' C6' H6D 109.6
C5' C6' H6D 109.6
H6C C6' H6D 108.2
C6' O2' C7' 121.0(3)
O2' C7' H7D 109.5
O2' C7' H7E 109.5
H7D C7' H7E 109.5
O2' C7' H7F 109.5
H7D C7' H7F 109.5
H7E C7' H7F 109.5
C13 C8 C9 118.59(14)
C13 C8 Sn 121.76(11)
C9 C8 Sn 119.58(10)
C10 C9 C8 121.01(14)
C10 C9 H9 119.5
C8 C9 H9 119.5
C11 C10 C9 119.81(15)
C11 C10 H10 120.1
C9 C10 H10 120.1
C12 C11 C10 119.86(15)
C12 C11 H11 120.1
C10 C11 H11 120.1
C11 C12 C13 120.63(15)
C11 C12 H12 119.7
C13 C12 H12 119.7
C8 C13 C12 120.07(15)
C8 C13 H13 120.0
C12 C13 H13 120.0
C19 C14 C15 117.90(13)
C19 C14 Sn 121.67(11)
C15 C14 Sn 120.33(10)
C16 C15 C14 121.04(15)
C16 C15 H15 119.5
C14 C15 H15 119.5
C17 C16 C15 119.95(16)
C17 C16 H16 120.0
C15 C16 H16 120.0
C16 C17 C18 120.08(15)
C16 C17 H17 120.0
C18 C17 H17 120.0
C17 C18 C19 120.01(15)
C17 C18 H18 120.0
C19 C18 H18 120.0
C18 C19 C14 121.00(15)
C18 C19 H19 119.5
C14 C19 H19 119.5
C21 C20 C25 118.04(14)
C21 C20 Sn 124.74(12)
C25 C20 Sn 117.17(11)
C22 C21 C20 120.73(16)
C22 C21 H21 119.6
C20 C21 H21 119.6
C23 C22 C21 120.52(17)
C23 C22 H22 119.7
C21 C22 H22 119.7
C22 C23 C24 119.56(16)
C22 C23 H23 120.2
C24 C23 H23 120.2
C23 C24 C25 119.97(16)
C23 C24 H24 120.0
C25 C24 H24 120.0
C24 C25 C20 121.18(15)
C24 C25 H25 119.4
C20 C25 H25 119.4

loop_
_geom_bond_atom_site_label_1
_geom_bond_atom_site_label_2
_geom_bond_distance
Sn C8 2.1312(14)
Sn C20 2.1357(15)
Sn C14 2.1608(14)
Sn S1 2.4612(4)
Sn S2 3.0992(4)
S1 C1 1.7629(14)
S2 C1 1.6781(14)
O1 C3 1.415(2)
O1 C4 1.421(2)
C1 N1' 1.3340(19)
C1 N1 1.3340(19)
C2 N1' 1.4712(18)
C2 N1 1.4712(18)
C2 C3 1.509(2)
C2 H2A 0.9900
C2 H2B 0.9900
C3 H3A 0.9900
C3 H3B 0.9900
C4 H4A 0.9800
C4 H4B 0.9800
C4 H4C 0.9800
N1 C5 1.4651(19)
C5 C6 1.409(3)
C5 H5A 0.9900
C5 H5B 0.9900
C6 O2 1.414(3)
C6 H6A 0.9900
C6 H6B 0.9900
O2 C7 1.284(3)
C7 H7A 0.9800
C7 H7B 0.9800
C7 H7C 0.9800
N1' C5' 1.4651(19)
C5' C6' 1.692(5)
C5' H5C 0.9900
C5' H5D 0.9900
C6' O2' 1.419(4)
C6' H6C 0.9900
C6' H6D 0.9900
O2' C7' 1.530(4)
C7' H7D 0.9800
C7' H7E 0.9800
C7' H7F 0.9800
C8 C13 1.3945(19)
C8 C9 1.397(2)
C9 C10 1.386(2)
C9 H9 0.9500
C10 C11 1.386(2)
C10 H10 0.9500
C11 C12 1.379(3)
C11 H11 0.9500
C12 C13 1.394(2)
C12 H12 0.9500
C13 H13 0.9500
C14 C19 1.395(2)
C14 C15 1.397(2)
C15 C16 1.390(2)
C15 H15 0.9500
C16 C17 1.379(3)
C16 H16 0.9500
C17 C18 1.381(3)
C17 H17 0.9500
C18 C19 1.390(2)
C18 H18 0.9500
C19 H19 0.9500
C20 C21 1.393(2)
C20 C25 1.395(2)
C21 C22 1.387(3)
C21 H21 0.9500
C22 C23 1.382(3)
C22 H22 0.9500
C23 C24 1.382(3)
C23 H23 0.9500
C24 C25 1.388(2)
C24 H24 0.9500
C25 H25 0.9500

loop_
_geom_hbond_atom_site_label_D
_geom_hbond_atom_site_label_H
_geom_hbond_atom_site_label_A
_geom_hbond_site_symmetry_A
_geom_hbond_distance_DH
_geom_hbond_distance_HA
_geom_hbond_distance_DA
_geom_hbond_angle_DHA
C7 H7C Cg1 2_566 0.98 2.94 3.821(3) 151
C13 H13 Cg2 2_667 0.95 2.98 3.7979(18) 145
C23 H23 Cg2 1_655 0.95 2.97 3.707(2) 136

loop_
_geom_torsion_atom_site_label_1
_geom_torsion_atom_site_label_2
_geom_torsion_atom_site_label_3
_geom_torsion_atom_site_label_4
_geom_torsion
Sn S2 C1 N1' -176.86(13)
Sn S2 C1 N1 -176.86(13)
Sn S2 C1 S1 3.05(7)
Sn S1 C1 N1' 176.12(10)
Sn S1 C1 N1 176.12(10)
Sn S1 C1 S2 -3.80(9)
C4 O1 C3 C2 177.33(13)
N1' C2 C3 O1 -66.76(16)
N1 C2 C3 O1 -66.76(16)
S2 C1 N1 C5 -177.49(12)
S1 C1 N1 C5 2.6(2)
S2 C1 N1 C2 2.9(2)
S1 C1 N1 C2 -177.05(10)
C3 C2 N1 C1 -90.53(17)
C3 C2 N1 C5 89.80(17)
C1 N1 C5 C6 -90.6(2)
C2 N1 C5 C6 89.0(2)
N1 C5 C6 O2 178.09(18)
C5 C6 O2 C7 160.8(2)
S2 C1 N1' C5' -177.49(12)
S1 C1 N1' C5' 2.6(2)
S2 C1 N1' C2 2.9(2)
S1 C1 N1' C2 -177.05(10)
C3 C2 N1' C1 -90.53(17)
C3 C2 N1' C5' 89.80(17)
C1 N1' C5' C6' -85.0(2)
C2 N1' C5' C6' 94.66(19)
N1' C5' C6' O2' 160.9(3)
C5' C6' O2' C7' 82.6(3)
C13 C8 C9 C10 -1.3(2)
Sn C8 C9 C10 -178.46(12)
C8 C9 C10 C11 1.1(2)
C9 C10 C11 C12 0.0(2)
C10 C11 C12 C13 -0.9(3)
C9 C8 C13 C12 0.4(2)
Sn C8 C13 C12 177.47(12)
C11 C12 C13 C8 0.7(2)
C19 C14 C15 C16 -0.6(2)
Sn C14 C15 C16 -177.05(13)
C14 C15 C16 C17 -0.3(3)
C15 C16 C17 C18 0.8(3)
C16 C17 C18 C19 -0.3(3)
C17 C18 C19 C14 -0.6(2)
C15 C14 C19 C18 1.1(2)
Sn C14 C19 C18 177.44(12)
C25 C20 C21 C22 0.4(3)
Sn C20 C21 C22 -176.82(16)
C20 C21 C22 C23 -0.3(3)
C21 C22 C23 C24 0.0(3)
C22 C23 C24 C25 0.3(3)
C23 C24 C25 C20 -0.2(3)
C21 C20 C25 C24 -0.1(2)
Sn C20 C25 C24 177.30(13)

_cod_database_fobs_code 2241858
